data_7110318
loop_
_publ_author_name
'Penkett, Clive S.'
'Sims, Rupert O.'
'French, Richard'
'Dray, Lauriane'
'Roome, Stephen J.'
'Hitchcock, Peter B.'

_publ_section_title
;
 Palladium catalyzed arylation reactions of meta photocycloadducts
;
_journal_issue 17
_journal_name_full 'Chemical Communications'
_journal_page_first 1932
_journal_page_last 1933
_journal_paper_doi 10.1039/b404816d
_journal_year 2004
_chemical_absolute_configuration syn
_chemical_compound_source 'synthesis as described'
_chemical_formula_moiety 'C15 H15 N1 O4'
_chemical_formula_sum 'C15 H15 N O4'
_chemical_formula_weight 273.28
_chemical_name_systematic
;
?
;
_space_group_IT_number 9
_symmetry_cell_setting monoclinic
_symmetry_Int_Tables_number 9
_symmetry_space_group_name_Hall 'C -2yc'
_symmetry_space_group_name_H-M 'C 1 c 1'
_atom_sites_solution_hydrogens geom
_atom_sites_solution_primary direct
_atom_sites_solution_secondary difmap
_audit_conform_dict_location ftp://ftp.iucr.org/pub/cif_core.dic
_audit_conform_dict_name cif_core.dic
_audit_conform_dict_version 2.2
_audit_creation_date 2003-10-01T14:38:03-00:00
_audit_creation_method 'WinGX routine CIF_UPDATE'
_cell_angle_alpha 90
_cell_angle_beta 110.646(1)
_cell_angle_gamma 90
_cell_formula_units_Z 8
_cell_length_a 25.7419(4)
_cell_length_b 7.9982(2)
_cell_length_c 14.0165(3)
_cell_measurement_reflns_used 9211
_cell_measurement_temperature 173(2)
_cell_measurement_theta_max 27.485
_cell_measurement_theta_min 3.705
_cell_measurement_wavelength 0.71073
_cell_volume 2700.50(10)
_computing_cell_refinement 'HKL Scalepack (Otwinowski & Minor 1997)'
_computing_data_collection 'Collect (Nonius BV, 1997-2000)'
_computing_data_reduction 'HKL Denzo and Scalepack (Otwinowski & Minor 1997)'
_computing_molecular_graphics 'Ortep-3 for Windows (Farrugia, 1997)'
_computing_publication_material 'WinGX publication routines (Farrugia, 1999)'
_computing_structure_refinement 'SHELXL-97 (Sheldrick, 1997)'
_computing_structure_solution 'SHELXS-97 (Sheldrick, 1997)'
_diffrn_ambient_temperature 173(2)
_diffrn_detector 'CCD plate'
_diffrn_measured_fraction_theta_full 0.991
_diffrn_measured_fraction_theta_max 0.991
_diffrn_measurement_device '95mm CCD camera on \k-goniostat'
_diffrn_measurement_device_type KappaCCD
_diffrn_measurement_method 'CCD rotation images, thick slices'
_diffrn_orient_matrix_type 'by Nonius Collect from scalepack cell'
_diffrn_orient_matrix_UB_11 0.83583E-2
_diffrn_orient_matrix_UB_12 0.939645E-1
_diffrn_orient_matrix_UB_13 -0.394062E-1
_diffrn_orient_matrix_UB_21 -0.344297E-1
_diffrn_orient_matrix_UB_22 0.590175E-1
_diffrn_orient_matrix_UB_23 -0.9705E-3
_diffrn_orient_matrix_UB_31 0.216356E-1
_diffrn_orient_matrix_UB_32 0.576163E-1
_diffrn_orient_matrix_UB_33 0.652604E-1
_diffrn_radiation_monochromator graphite
_diffrn_radiation_probe x-ray
_diffrn_radiation_type MoK\a
_diffrn_radiation_wavelength 0.71073
_diffrn_reflns_av_R_equivalents 0.0423
_diffrn_reflns_av_unetI/netI 0.0422
_diffrn_reflns_limit_h_max 33
_diffrn_reflns_limit_h_min -32
_diffrn_reflns_limit_k_max 10
_diffrn_reflns_limit_k_min -10
_diffrn_reflns_limit_l_max 18
_diffrn_reflns_limit_l_min -15
_diffrn_reflns_number 14148
_diffrn_reflns_theta_full 27.49
_diffrn_reflns_theta_max 27.49
_diffrn_reflns_theta_min 3.87
_diffrn_source 'Enraf Nonius FR590'
_exptl_absorpt_coefficient_mu 0.098
_exptl_absorpt_correction_type none
_exptl_crystal_colour colourless
_exptl_crystal_density_diffrn 1.344
_exptl_crystal_density_method 'not measured'
_exptl_crystal_description prism
_exptl_crystal_F_000 1152
_exptl_crystal_size_max 0.35
_exptl_crystal_size_mid 0.3
_exptl_crystal_size_min 0.2
_refine_diff_density_max 0.155
_refine_diff_density_min -0.183
_refine_diff_density_rms 0.036
_refine_ls_abs_structure_details 'Flack H D (1983), Acta Cryst. A39, 876-881'
_refine_ls_abs_structure_Flack 1.0(8)
_refine_ls_extinction_method none
_refine_ls_goodness_of_fit_ref 1.047
_refine_ls_hydrogen_treatment mixed
_refine_ls_matrix_type full
_refine_ls_number_parameters 369
_refine_ls_number_reflns 5411
_refine_ls_number_restraints 2
_refine_ls_restrained_S_all 1.047
_refine_ls_R_factor_all 0.0462
_refine_ls_R_factor_gt 0.038
_refine_ls_shift/su_max 0
_refine_ls_shift/su_mean 0
_refine_ls_structure_factor_coef Fsqd
_refine_ls_weighting_details 'calc w=1/[\s^2^(Fo^2^)+(0.0303P)^2^+1.2521P] where P=(Fo^2^+2Fc^2^)/3'
_refine_ls_weighting_scheme calc
_refine_ls_wR_factor_gt 0.0804
_refine_ls_wR_factor_ref 0.0844
_reflns_number_gt 4806
_reflns_number_total 5411
_reflns_threshold_expression >2sigma(I)
_cod_data_source_file b404816dsup1.cif
_cod_data_source_block oct203
_cod_original_cell_volume 2700.5(1)
_cod_original_sg_symbol_H-M Cc
_cod_original_formula_sum 'C15 H15 N1 O4'
_cod_database_code 7110318

loop_
_symmetry_equiv_pos_as_xyz
'x, y, z'
'x, -y, z+1/2'
'x+1/2, y+1/2, z'
'x+1/2, -y+1/2, z+1/2'

loop_
_atom_site_label
_atom_site_type_symbol
_atom_site_fract_x
_atom_site_fract_y
_atom_site_fract_z
_atom_site_U_iso_or_equiv
_atom_site_adp_type
_atom_site_occupancy
_atom_site_symmetry_multiplicity
_atom_site_calc_flag
_atom_site_refinement_flags
_atom_site_disorder_assembly
_atom_site_disorder_group
O1 O 0.13322(6) 0.20726(16) 0.08854(11) 0.0364(3) Uani 1 1 d . . .
O2 O 0.12113(6) -0.4454(2) 0.09641(13) 0.0456(4) Uani 1 1 d . . .
H2X H 0.1162(11) -0.554(4) 0.093(2) 0.062(8) Uiso 1 1 d . . .
O3 O -0.13478(6) 0.34105(19) -0.00141(12) 0.0443(4) Uani 1 1 d . . .
O4 O -0.05715(7) 0.2601(2) 0.11073(12) 0.0501(4) Uani 1 1 d . . .
N1 N -0.08462(7) 0.3174(2) 0.02693(13) 0.0327(4) Uani 1 1 d . . .
C1 C 0.06334(8) -0.1129(2) -0.04629(15) 0.0315(4) Uani 1 1 d . . .
H1 H 0.0696 -0.1875 -0.0938 0.038 Uiso 1 1 calc R . .
C2 C 0.01500(8) -0.0331(2) -0.07199(15) 0.0308(4) Uani 1 1 d . . .
H2 H -0.0119 -0.0539 -0.1375 0.037 Uiso 1 1 calc R . .
C3 C 0.00049(7) 0.0890(2) -0.00261(14) 0.0256(4) Uani 1 1 d . . .
H3 H -0.0334 0.0455 0.0081 0.031 Uiso 1 1 calc R . .
C4 C 0.04820(7) 0.0944(2) 0.10410(13) 0.0258(4) Uani 1 1 d . . .
H4 H 0.0454 0.1939 0.1452 0.031 Uiso 1 1 calc R . .
C5 C 0.05037(9) -0.0714(3) 0.16144(16) 0.0346(5) Uani 1 1 d . . .
H5B H 0.0138 -0.1277 0.136 0.042 Uiso 1 1 calc R . .
H5A H 0.0604 -0.0504 0.2354 0.042 Uiso 1 1 calc R . .
C6 C 0.09531(8) -0.1822(2) 0.14130(15) 0.0301(4) Uani 1 1 d . . .
H6 H 0.1293 -0.1821 0.2043 0.036 Uiso 1 1 calc R . .
C7 C 0.10873(8) -0.0879(2) 0.05687(15) 0.0294(4) Uani 1 1 d . . .
H7 H 0.1467 -0.113 0.0563 0.035 Uiso 1 1 calc R . .
C8 C 0.10208(7) 0.0910(2) 0.08421(13) 0.0265(4) Uani 1 1 d . . .
C9 C 0.07711(8) -0.3614(2) 0.11529(17) 0.0359(5) Uani 1 1 d . . .
H9B H 0.0695 -0.4149 0.1727 0.043 Uiso 1 1 calc R . .
H9A H 0.0429 -0.3657 0.0541 0.043 Uiso 1 1 calc R . .
C10 C -0.01403(7) 0.2595(2) -0.05318(13) 0.0242(4) Uani 1 1 d . . .
C11 C 0.01111(8) 0.3171(2) -0.12017(14) 0.0292(4) Uani 1 1 d . . .
H11 H 0.0401 0.2529 -0.1293 0.035 Uiso 1 1 calc R . .
C12 C -0.00489(8) 0.4654(3) -0.17400(15) 0.0334(4) Uani 1 1 d . . .
H12 H 0.0135 0.5016 -0.2183 0.04 Uiso 1 1 calc R . .
C13 C -0.04723(8) 0.5608(2) -0.16383(15) 0.0327(4) Uani 1 1 d . . .
H13 H -0.0586 0.6609 -0.2021 0.039 Uiso 1 1 calc R . .
C14 C -0.07297(8) 0.5094(2) -0.09755(15) 0.0307(4) Uani 1 1 d . . .
H14 H -0.1022 0.5737 -0.0894 0.037 Uiso 1 1 calc R . .
C15 C -0.05558(7) 0.3630(2) -0.04318(14) 0.0265(4) Uani 1 1 d . . .
O1B O 0.37676(6) 0.4067(2) 0.87126(12) 0.0515(4) Uani 1 1 d . A 1
O2B O 0.39953(8) 0.7269(3) 0.56438(15) 0.0728(7) Uani 1 1 d . A 1
H2Y H 0.3891(12) 0.661(4) 0.512(2) 0.061(9) Uiso 1 1 d . B 1
O3B O 0.12469(7) 0.5879(2) 0.83899(17) 0.0683(6) Uani 1 1 d . A 1
O4B O 0.20416(7) 0.7007(2) 0.86351(15) 0.0557(5) Uani 1 1 d . A 1
N1B N 0.17405(7) 0.5786(2) 0.85063(13) 0.0398(4) Uani 1 1 d . A 1
C1B C 0.30249(8) 0.4339(3) 0.62201(16) 0.0370(5) Uani 1 1 d . A 1
H1B H 0.3036 0.3852 0.561 0.044 Uiso 1 1 calc R A 1
C2B C 0.25449(8) 0.4357(3) 0.63728(14) 0.0298(4) Uani 1 1 d . A 1
H2B H 0.223 0.3869 0.5871 0.036 Uiso 1 1 calc R A 1
C3B C 0.24772(7) 0.5118(2) 0.73098(13) 0.0246(4) Uani 1 1 d . A 1
H3B H 0.2168 0.5951 0.7078 0.03 Uiso 1 1 calc R A 1
C4B C 0.30184(7) 0.6069(2) 0.79370(13) 0.0265(4) Uani 1 1 d . A 1
H4B H 0.3024 0.6413 0.8626 0.032 Uiso 1 1 calc R A 1
C5B C 0.31135(8) 0.7561(2) 0.73088(16) 0.0317(4) Uani 1 1 d . A 1
H5B2 H 0.3233 0.8566 0.7744 0.038 Uiso 1 1 calc R A 1
H5B1 H 0.2768 0.7828 0.6734 0.038 Uiso 1 1 calc R A 1
C6B C 0.35755(8) 0.6985(2) 0.69079(14) 0.0305(4) Uani 1 1 d . A 1
H6B H 0.394 0.7372 0.7403 0.037 Uiso 1 1 calc R A 1
C7B C 0.35567(8) 0.5059(3) 0.69752(15) 0.0337(4) Uani 1 1 d . A 1
H7B H 0.3899 0.45 0.6951 0.04 Uiso 1 1 calc R A 1
C8B C 0.34893(7) 0.4915(3) 0.79896(15) 0.0311(4) Uani 1 1 d . A 1
C9B C 0.35147(10) 0.7669(4) 0.58777(18) 0.0487(6) Uani 1 1 d . A 1
H9B2 H 0.3182 0.7183 0.5355 0.058 Uiso 1 1 calc R A 1
H9B1 H 0.3467 0.8897 0.5874 0.058 Uiso 1 1 calc R A 1
C10B C 0.23247(7) 0.3805(2) 0.79568(13) 0.0269(4) Uani 1 1 d . A 1
C11B C 0.25195(8) 0.2166(2) 0.80083(16) 0.0335(4) Uani 1 1 d . A 1
H11B H 0.2755 0.1879 0.7643 0.04 Uiso 1 1 calc R A 1
C12B C 0.23791(9) 0.0947(3) 0.85760(18) 0.0444(5) Uani 1 1 d . A 1
H12B H 0.252 -0.0156 0.8597 0.053 Uiso 1 1 calc R A 1
C13B C 0.20348(10) 0.1330(3) 0.91119(18) 0.0490(6) Uani 1 1 d . A 1
H13B H 0.194 0.0492 0.9502 0.059 Uiso 1 1 calc R A 1
C14B C 0.18319(9) 0.2909(3) 0.90788(16) 0.0431(5) Uani 1 1 d . A 1
H14B H 0.1593 0.3178 0.9441 0.052 Uiso 1 1 calc R A 1
C15B C 0.19777(8) 0.4124(2) 0.85106(15) 0.0309(4) Uani 1 1 d . A 1

loop_
_atom_site_aniso_label
_atom_site_aniso_U_11
_atom_site_aniso_U_22
_atom_site_aniso_U_33
_atom_site_aniso_U_23
_atom_site_aniso_U_13
_atom_site_aniso_U_12
O1 0.0352(7) 0.0252(7) 0.0503(9) -0.0004(6) 0.0167(7) -0.0051(6)
O2 0.0355(8) 0.0249(7) 0.0770(12) -0.0007(8) 0.0206(8) 0.0002(6)
O3 0.0316(8) 0.0458(9) 0.0634(10) -0.0066(8) 0.0268(7) -0.0028(7)
O4 0.0509(9) 0.0697(11) 0.0392(8) 0.0086(8) 0.0274(8) 0.0112(8)
N1 0.0350(9) 0.0310(9) 0.0384(10) -0.0045(8) 0.0208(8) 0.0015(7)
C1 0.0435(11) 0.0229(9) 0.0325(10) -0.0005(8) 0.0188(9) 0.0040(8)
C2 0.0390(10) 0.0226(9) 0.0290(9) -0.0031(8) 0.0099(8) 0.0006(8)
C3 0.0244(9) 0.0236(9) 0.0287(9) 0.0007(8) 0.0091(7) 0.0011(7)
C4 0.0283(9) 0.0244(9) 0.0255(9) -0.0002(7) 0.0105(8) 0.0018(7)
C5 0.0396(11) 0.0336(11) 0.0341(11) 0.0082(9) 0.0173(9) 0.0039(9)
C6 0.0279(9) 0.0253(9) 0.0340(10) 0.0057(8) 0.0068(8) 0.0021(8)
C7 0.0282(9) 0.0228(9) 0.0416(11) 0.0026(8) 0.0180(8) 0.0021(7)
C8 0.0279(9) 0.0240(9) 0.0253(9) 0.0019(7) 0.0065(7) 0.0021(7)
C9 0.0309(10) 0.0269(10) 0.0484(13) 0.0080(9) 0.0121(9) -0.0001(8)
C10 0.0236(9) 0.0237(9) 0.0248(9) -0.0029(7) 0.0082(7) -0.0001(7)
C11 0.0264(9) 0.0314(10) 0.0322(10) -0.0012(8) 0.0133(8) 0.0037(8)
C12 0.0338(10) 0.0337(11) 0.0347(10) 0.0038(9) 0.0146(9) -0.0012(8)
C13 0.0357(10) 0.0227(9) 0.0374(11) 0.0045(8) 0.0100(9) -0.0003(8)
C14 0.0282(9) 0.0247(9) 0.0381(10) -0.0054(8) 0.0104(8) 0.0021(8)
C15 0.0256(9) 0.0259(9) 0.0295(9) -0.0044(8) 0.0114(7) -0.0009(7)
O1B 0.0327(8) 0.0601(11) 0.0564(10) 0.0302(9) 0.0090(7) 0.0041(7)
O2B 0.0549(11) 0.134(2) 0.0419(10) -0.0027(13) 0.0325(9) -0.0138(12)
O3B 0.0454(10) 0.0709(12) 0.1043(15) -0.0381(12) 0.0458(10) -0.0075(9)
O4B 0.0590(10) 0.0350(9) 0.0890(13) -0.0134(9) 0.0457(10) -0.0111(7)
N1B 0.0426(10) 0.0443(10) 0.0429(10) -0.0151(9) 0.0282(9) -0.0104(8)
C1B 0.0436(12) 0.0387(12) 0.0346(10) -0.0095(9) 0.0212(9) -0.0033(9)
C2B 0.0331(10) 0.0323(10) 0.0245(9) -0.0032(8) 0.0107(8) -0.0056(8)
C3B 0.0235(8) 0.0252(9) 0.0259(9) 0.0005(8) 0.0096(7) -0.0023(7)
C4B 0.0273(9) 0.0295(9) 0.0239(9) -0.0011(8) 0.0103(7) -0.0043(7)
C5B 0.0299(10) 0.0275(10) 0.0404(11) 0.0039(9) 0.0158(9) -0.0014(8)
C6B 0.0271(9) 0.0369(10) 0.0297(10) 0.0032(9) 0.0127(8) -0.0034(8)
C7B 0.0278(9) 0.0386(11) 0.0399(11) 0.0007(9) 0.0184(9) 0.0041(8)
C8B 0.0216(9) 0.0333(10) 0.0357(10) 0.0080(9) 0.0067(8) -0.0031(7)
C9B 0.0428(13) 0.0665(16) 0.0403(12) 0.0139(11) 0.0192(10) -0.0072(11)
C10B 0.0266(9) 0.0285(9) 0.0256(9) -0.0017(8) 0.0093(7) -0.0070(7)
C11B 0.0312(10) 0.0294(11) 0.0400(11) 0.0027(9) 0.0124(9) -0.0025(8)
C12B 0.0437(12) 0.0335(12) 0.0495(13) 0.0095(10) 0.0084(10) -0.0069(9)
C13B 0.0542(14) 0.0501(14) 0.0402(12) 0.0115(11) 0.0136(11) -0.0199(11)
C14B 0.0474(12) 0.0536(14) 0.0346(11) -0.0063(10) 0.0226(10) -0.0226(11)
C15B 0.0318(10) 0.0342(11) 0.0297(10) -0.0074(8) 0.0144(8) -0.0110(8)

loop_
_atom_type_symbol
_atom_type_description
_atom_type_scat_dispersion_real
_atom_type_scat_dispersion_imag
_atom_type_scat_source
C C 0.0033 0.0016 'International Tables Vol C Tables 4.2.6.8 and 6.1.1.4'
H H 0 0 'International Tables Vol C Tables 4.2.6.8 and 6.1.1.4'
N N 0.0061 0.0033 'International Tables Vol C Tables 4.2.6.8 and 6.1.1.4'
O O 0.0106 0.006 'International Tables Vol C Tables 4.2.6.8 and 6.1.1.4'

loop_
_geom_angle_atom_site_label_1
_geom_angle_atom_site_label_2
_geom_angle_atom_site_label_3
_geom_angle
O3 N1 O4 123.68(17)
O3 N1 C15 118.02(17)
O4 N1 C15 118.29(15)
C2 C1 C7 121.83(17)
C1 C2 C3 123.65(18)
C2 C3 C10 110.77(15)
C2 C3 C4 110.06(14)
C10 C3 C4 113.66(15)
C8 C4 C5 102.35(15)
C8 C4 C3 106.59(14)
C5 C4 C3 110.26(15)
C4 C5 C6 106.69(15)
C9 C6 C7 114.38(16)
C9 C6 C5 113.31(16)
C7 C6 C5 104.02(14)
C8 C7 C1 104.41(15)
C8 C7 C6 101.12(15)
C1 C7 C6 111.17(15)
O1 C8 C7 127.39(17)
O1 C8 C4 127.59(18)
C7 C8 C4 105.02(15)
O2 C9 C6 107.08(15)
C11 C10 C15 115.19(16)
C11 C10 C3 120.94(16)
C15 C10 C3 123.69(16)
C12 C11 C10 121.97(17)
C13 C12 C11 120.71(18)
C12 C13 C14 119.32(18)
C13 C14 C15 118.95(17)
C14 C15 C10 123.81(17)
C14 C15 N1 115.77(16)
C10 C15 N1 120.40(16)
O4B N1B O3B 123.08(19)
O4B N1B C15B 118.99(16)
O3B N1B C15B 117.92(17)
C2B C1B C7B 123.09(18)
C1B C2B C3B 122.93(17)
C2B C3B C10B 111.79(15)
C2B C3B C4B 109.42(14)
C10B C3B C4B 111.50(14)
C8B C4B C5B 102.35(14)
C8B C4B C3B 105.83(15)
C5B C4B C3B 110.08(15)
C4B C5B C6B 105.72(15)
C9B C6B C7B 115.31(18)
C9B C6B C5B 114.00(17)
C7B C6B C5B 103.25(14)
C8B C7B C1B 104.78(16)
C8B C7B C6B 98.70(16)
C1B C7B C6B 112.07(16)
O1B C8B C7B 126.96(19)
O1B C8B C4B 127.49(19)
C7B C8B C4B 105.53(16)
O2B C9B C6B 109.61(19)
C11B C10B C15B 115.51(17)
C11B C10B C3B 120.92(17)
C15B C10B C3B 123.55(17)
C12B C11B C10B 122.0(2)
C13B C12B C11B 120.2(2)
C14B C13B C12B 119.9(2)
C13B C14B C15B 119.4(2)
C14B C15B C10B 123.05(19)
C14B C15B N1B 116.19(18)
C10B C15B N1B 120.75(16)

loop_
_geom_bond_atom_site_label_1
_geom_bond_atom_site_label_2
_geom_bond_distance
O1 C8 1.216(2)
O2 C9 1.420(2)
O3 N1 1.224(2)
O4 N1 1.226(2)
N1 C15 1.475(2)
C1 C2 1.330(3)
C1 C7 1.518(3)
C2 C3 1.515(3)
C3 C10 1.522(2)
C3 C4 1.566(2)
C4 C8 1.508(2)
C4 C5 1.542(3)
C5 C6 1.560(3)
C6 C9 1.513(3)
C6 C7 1.542(3)
C7 C8 1.506(2)
C10 C11 1.393(3)
C10 C15 1.398(2)
C11 C12 1.388(3)
C12 C13 1.378(3)
C13 C14 1.380(3)
C14 C15 1.383(3)
O1B C8B 1.220(2)
O2B C9B 1.423(3)
O3B N1B 1.225(2)
O4B N1B 1.220(2)
N1B C15B 1.462(3)
C1B C2B 1.326(3)
C1B C7B 1.518(3)
C2B C3B 1.513(3)
C3B C10B 1.527(2)
C3B C4B 1.558(2)
C4B C8B 1.505(3)
C4B C5B 1.553(3)
C5B C6B 1.554(3)
C6B C9B 1.500(3)
C6B C7B 1.545(3)
C7B C8B 1.496(3)
C10B C11B 1.396(3)
C10B C15B 1.398(3)
C11B C12B 1.385(3)
C12B C13B 1.383(4)
C13B C14B 1.361(4)
C14B C15B 1.389(3)
